data_4307803
loop_
_publ_author_name
'Michael Middleditch'
'James C. Anderson'
'Alexander J. Blake'
'Clare Wilson'

_publ_section_title
;
A Series of [3 + 2] Cycloaddition Products from the Reaction of Rhenium Oxo
Complexes with Diphenyl Ketene
;
_journal_name_full 'Inorganic Chemistry'
_journal_page_first 2797
_journal_page_last 2804
_journal_paper_doi 10.1021/ic062290b
_journal_volume 46
_journal_year 2007
_chemical_formula_moiety 'C23 H20 B N4 O3 Re, 0.63(C4 H8 O)'
_chemical_formula_sum 'C25.5 H25 B N4 O3.63 Re'
_chemical_formula_weight 686.53
_chemical_name_systematic
; 
 ? 
;
_space_group_IT_number 14
_symmetry_cell_setting monoclinic
_symmetry_space_group_name_Hall '-P 2ybc'
_symmetry_space_group_name_H-M 'P 1 21/c 1'
_atom_sites_solution_hydrogens geom
_atom_sites_solution_primary direct
_atom_sites_solution_secondary difmap
_audit_creation_method 'enCIFer editing of SHELXL97 CIF output'
_cell_angle_alpha 90.00
_cell_angle_beta 90.758(2)
_cell_angle_gamma 90.00
_cell_formula_units_Z 4
_cell_length_a 15.1042(10)
_cell_length_b 8.3461(6)
_cell_length_c 21.8796(14)
_cell_measurement_reflns_used 11474
_cell_measurement_temperature 150(2)
_cell_measurement_theta_max 27.5
_cell_measurement_theta_min 2.3
_cell_volume 2757.9(3)
_computing_cell_refinement 'Bruker SAINT version 6.36a (Bruker, 2002)'
_computing_data_collection 'Bruker SMART version 5.624 (Bruker, 2001)'
_computing_data_reduction 'Bruker SAINT; Bruker SHELXTL (Bruker, 2001)'
_computing_molecular_graphics ' ?'
_computing_publication_material 'enCIFer(Allen et al.,2004);PLATON(Spek,2003)'
_computing_structure_refinement 'SHELXL97 (Sheldrick, 1997)'
_computing_structure_solution 'SIR92 (Altomare et al., 1994)'
_diffrn_ambient_temperature 150(2)
_diffrn_measured_fraction_theta_full 0.982
_diffrn_measured_fraction_theta_max 0.981
_diffrn_measurement_device_type 'Bruker SMART1000 CCD area detector'
_diffrn_measurement_method \w
_diffrn_radiation_monochromator graphite
_diffrn_radiation_source 'sealed tube'
_diffrn_radiation_type MoK\a
_diffrn_radiation_wavelength 0.71073
_diffrn_reflns_av_R_equivalents 0.046
_diffrn_reflns_av_sigmaI/netI 0.029
_diffrn_reflns_limit_h_max 19
_diffrn_reflns_limit_h_min -19
_diffrn_reflns_limit_k_max 10
_diffrn_reflns_limit_k_min -10
_diffrn_reflns_limit_l_max 28
_diffrn_reflns_limit_l_min -28
_diffrn_reflns_number 25010
_diffrn_reflns_theta_full 27.50
_diffrn_reflns_theta_max 27.52
_diffrn_reflns_theta_min 1.86
_diffrn_standards_decay_% 0
_diffrn_standards_number 0
_exptl_absorpt_coefficient_mu 4.450
_exptl_absorpt_correction_T_max 0.164
_exptl_absorpt_correction_T_min 0.081
_exptl_absorpt_correction_type multi-scan
_exptl_absorpt_process_details '(SHELXTL; Bruker, 2001)'
_exptl_crystal_colour 'royal blue'
_exptl_crystal_density_diffrn 1.653
_exptl_crystal_density_method 'not measured'
_exptl_crystal_description tablet
_exptl_crystal_F_000 1348
_exptl_crystal_size_max 0.31
_exptl_crystal_size_mid 0.20
_exptl_crystal_size_min 0.10
_platon_squeeze_details
;
 PLATON SQUEEZE identified 2.5 molecules of diffuse THF solvent
 per unit cell. These molecules are included in the cell
 contents and in the calculation of formula weight, density, etc.
;
_refine_diff_density_max 1.42
_refine_diff_density_min -1.04
_refine_diff_density_rms 0.11
_refine_ls_extinction_method none
_refine_ls_goodness_of_fit_ref 1.07
_refine_ls_hydrogen_treatment constr
_refine_ls_matrix_type full
_refine_ls_number_parameters 288
_refine_ls_number_reflns 6228
_refine_ls_number_restraints 96
_refine_ls_restrained_S_all 1.06
_refine_ls_R_factor_all 0.0393
_refine_ls_R_factor_gt 0.0302
_refine_ls_shift/su_max 0.002
_refine_ls_shift/su_mean 0.000
_refine_ls_structure_factor_coef Fsqd
_refine_ls_weighting_details 'calc w=1/[\s^2^(Fo^2^)+(0.036P)^2^+1.720P] where P=(Fo^2^+2Fc^2^)/3'
_refine_ls_weighting_scheme calc
_refine_ls_wR_factor_gt 0.0683
_refine_ls_wR_factor_ref 0.0704
_reflns_number_gt 5191
_reflns_number_total 6228
_reflns_threshold_expression >2\s(I)
_cod_data_source_file ic062290bsi20061201_094724_1.cif
_cod_data_source_block 9
_cod_depositor_comments
;
The following automatic conversions were performed:
'_symmetry_cell_setting' value 'Monoclinic' changed to 'monoclinic'
according to '/home/saulius/struct/CIF-dictionaries/cif_core.dic'
dictionary named 'cif_core.dic' version 2.4.1 from 2010-06-29.

Automatic conversion script
Id: cif_fix_enum 1527 2010-12-29 10:47:43Z saulius 
;
_cod_original_cell_volume 2757.9(5)
_cod_original_sg_symbol_H-M 'P 21/c'
_cod_original_formula_sum 'C25.50 H25 B N4 O3.63 Re'
_cod_database_code 4307803

loop_
_symmetry_equiv_pos_as_xyz
'x, y, z'
'-x, y+1/2, -z+1/2'
'-x, -y, -z'
'x, -y-1/2, z-1/2'

loop_
_atom_site_label
_atom_site_type_symbol
_atom_site_fract_x
_atom_site_fract_y
_atom_site_fract_z
_atom_site_U_iso_or_equiv
_atom_site_adp_type
_atom_site_occupancy
_atom_site_symmetry_multiplicity
_atom_site_calc_flag
_atom_site_refinement_flags
_atom_site_disorder_assembly
_atom_site_disorder_group
Re Re 0.206598(9) 0.686703(18) 0.003693(6) 0.02652(6) Uani 1 1 d U . .
O1 O 0.18738(17) 0.7778(3) 0.08687(12) 0.0330(6) Uani 1 1 d U . .
O2 O 0.32391(18) 0.6523(3) 0.03822(12) 0.0350(7) Uani 1 1 d U A .
O3 O 0.1558(2) 0.5088(4) 0.00277(13) 0.0414(7) Uani 1 1 d U . .
O4 O 0.2451(2) 0.7953(5) 0.18033(13) 0.0531(9) Uani 1 1 d U . .
B B 0.1763(3) 0.9156(6) -0.1175(2) 0.0361(10) Uani 1 1 d U . .
H1B H 0.1664 0.9796 -0.1556 0.043 Uiso 1 1 calc R . .
N3 N 0.2444(2) 0.9424(4) -0.01352(13) 0.0287(7) Uani 1 1 d U . .
N2 N 0.0889(2) 0.7845(4) -0.03475(14) 0.0324(8) Uani 1 1 d U . .
N1 N 0.2620(2) 0.6719(4) -0.08194(14) 0.0295(7) Uani 1 1 d U . .
N4 N 0.2239(2) 1.0155(4) -0.06770(15) 0.0341(8) Uani 1 1 d U . .
N5 N 0.0879(2) 0.8633(4) -0.08928(15) 0.0331(7) Uani 1 1 d U . .
N6 N 0.2342(2) 0.7674(4) -0.12967(15) 0.0331(7) Uani 1 1 d U . .
C1 C 0.2504(3) 0.7512(5) 0.12819(17) 0.0313(8) Uani 1 1 d U A .
C2 C 0.3313(3) 0.6597(5) 0.10382(18) 0.0340(9) Uani 1 1 d U . .
C3 C 0.4157(3) 0.7484(6) 0.12146(19) 0.0375(9) Uani 1 1 d U A .
C4 C 0.4448(3) 0.7501(6) 0.1825(2) 0.0440(11) Uani 1 1 d U . .
H4 H 0.4124 0.6936 0.2126 0.053 Uiso 1 1 calc R A .
C5 C 0.5202(3) 0.8332(7) 0.1992(2) 0.0613(15) Uani 1 1 d U A .
H5 H 0.5386 0.8364 0.2409 0.074 Uiso 1 1 calc R . .
C6 C 0.5686(3) 0.9110(10) 0.1561(3) 0.081(2) Uani 1 1 d U . .
H6 H 0.6212 0.9665 0.1676 0.098 Uiso 1 1 calc R A .
C7 C 0.5409(3) 0.9088(10) 0.0956(3) 0.081(2) Uani 1 1 d U A .
H7 H 0.5746 0.9626 0.0655 0.097 Uiso 1 1 calc R . .
C8 C 0.4642(3) 0.8284(7) 0.0787(2) 0.0553(14) Uani 1 1 d U . .
H8 H 0.4451 0.8288 0.0372 0.066 Uiso 1 1 calc R A .
C9 C 0.3122(4) 0.4878(6) 0.1337(3) 0.0336(19) Uiso 0.50 1 d PGU A 1
C10 C 0.3825(3) 0.3806(7) 0.1314(3) 0.041(2) Uiso 0.50 1 d PGU A 1
H10 H 0.4367 0.4121 0.1135 0.050 Uiso 0.50 1 calc PR A 1
C11 C 0.3734(4) 0.2272(7) 0.1553(4) 0.056(3) Uiso 0.50 1 d PGU A 1
H11 H 0.4214 0.1539 0.1537 0.067 Uiso 0.50 1 calc PR A 1
C12 C 0.2940(5) 0.1811(6) 0.1815(4) 0.060(3) Uiso 0.50 1 d PGU A 1
H12 H 0.2879 0.0763 0.1978 0.072 Uiso 0.50 1 calc PR A 1
C13 C 0.2238(4) 0.2883(8) 0.1838(3) 0.066(3) Uiso 0.50 1 d PGU A 1
H13 H 0.1695 0.2568 0.2018 0.080 Uiso 0.50 1 calc PR A 1
C14 C 0.2328(3) 0.4417(7) 0.1599(3) 0.054(2) Uiso 0.50 1 d PGU A 1
H14 H 0.1848 0.5150 0.1615 0.065 Uiso 0.50 1 calc PR A 1
C9' C 0.3480(4) 0.4919(5) 0.1228(3) 0.0281(17) Uiso 0.50 1 d PGU A 2
C10' C 0.4277(3) 0.4152(6) 0.1110(3) 0.039(2) Uiso 0.50 1 d PGU A 2
H10' H 0.4735 0.4708 0.0906 0.047 Uiso 0.50 1 calc PR A 2
C11' C 0.4403(3) 0.2571(7) 0.1291(3) 0.058(3) Uiso 0.50 1 d PGU A 2
H11' H 0.4948 0.2047 0.1210 0.069 Uiso 0.50 1 calc PR A 2
C12' C 0.3733(4) 0.1757(6) 0.1589(4) 0.054(3) Uiso 0.50 1 d PGU A 2
H12' H 0.3819 0.0676 0.1713 0.065 Uiso 0.50 1 calc PR A 2
C13' C 0.2936(4) 0.2523(7) 0.1707(3) 0.060(3) Uiso 0.50 1 d PGU A 2
H13' H 0.2478 0.1967 0.1912 0.072 Uiso 0.50 1 calc PR A 2
C14' C 0.2810(3) 0.4104(7) 0.1527(3) 0.042(2) Uiso 0.50 1 d PGU A 2
H14' H 0.2265 0.4628 0.1607 0.050 Uiso 0.50 1 calc PR A 2
C15 C 0.2440(4) 1.1699(5) -0.0639(2) 0.0491(12) Uani 1 1 d U . .
H15 H 0.2358 1.2461 -0.0957 0.059 Uiso 1 1 calc R . .
C16 C 0.2789(3) 1.2027(5) -0.0066(2) 0.0457(11) Uani 1 1 d U . .
H16 H 0.2983 1.3031 0.0090 0.055 Uiso 1 1 calc R . .
C17 C 0.2792(3) 1.0573(5) 0.02292(18) 0.0339(9) Uani 1 1 d U . .
H17 H 0.3008 1.0402 0.0634 0.041 Uiso 1 1 calc R . .
C18 C 0.3221(3) 0.5688(6) -0.1034(2) 0.0405(10) Uani 1 1 d U . .
H18 H 0.3525 0.4897 -0.0800 0.049 Uiso 1 1 calc R . .
C19 C 0.3325(3) 0.5967(7) -0.1654(2) 0.0527(13) Uani 1 1 d U . .
H19 H 0.3702 0.5407 -0.1925 0.063 Uiso 1 1 calc R . .
C20 C 0.2772(3) 0.7219(6) -0.17946(19) 0.0438(11) Uani 1 1 d U . .
H20 H 0.2705 0.7691 -0.2188 0.053 Uiso 1 1 calc R . .
C21 C 0.0041(3) 0.7707(6) -0.0173(2) 0.0454(11) Uani 1 1 d U . .
H21 H -0.0149 0.7216 0.0195 0.054 Uiso 1 1 calc R . .
C22 C -0.0509(3) 0.8384(7) -0.0607(3) 0.0586(15) Uani 1 1 d U . .
H22 H -0.1137 0.8426 -0.0602 0.070 Uiso 1 1 calc R . .
C23 C 0.0034(3) 0.8986(6) -0.1050(2) 0.0485(12) Uani 1 1 d U . .
H23 H -0.0153 0.9553 -0.1405 0.058 Uiso 1 1 calc R . .

loop_
_atom_site_aniso_label
_atom_site_aniso_U_11
_atom_site_aniso_U_22
_atom_site_aniso_U_33
_atom_site_aniso_U_23
_atom_site_aniso_U_13
_atom_site_aniso_U_12
Re 0.02681(8) 0.03421(9) 0.01854(8) 0.00134(7) 0.00034(5) 0.00094(7)
O1 0.0289(14) 0.0503(18) 0.0199(13) -0.0014(12) 0.0021(10) 0.0037(12)
O4 0.0373(17) 0.101(3) 0.0215(15) -0.0098(17) 0.0029(12) 0.0031(18)
O2 0.0359(15) 0.0463(18) 0.0225(14) -0.0053(12) -0.0054(11) 0.0150(12)
O3 0.0537(18) 0.0415(17) 0.0287(15) 0.0046(12) -0.0044(13) -0.0096(14)
B 0.044(3) 0.040(3) 0.024(2) 0.0074(19) -0.0090(19) -0.006(2)
N3 0.0311(16) 0.0375(17) 0.0173(14) -0.0004(14) -0.0017(12) -0.0001(14)
N4 0.0423(19) 0.0353(19) 0.0246(17) 0.0036(14) -0.0080(14) -0.0044(15)
N6 0.0329(18) 0.047(2) 0.0200(16) 0.0000(14) 0.0003(13) -0.0097(15)
N1 0.0286(16) 0.0402(19) 0.0197(15) -0.0027(14) -0.0016(12) -0.0010(14)
N5 0.0342(17) 0.0381(19) 0.0268(17) -0.0011(14) -0.0096(14) 0.0035(14)
N2 0.0293(16) 0.045(2) 0.0224(16) -0.0028(14) -0.0018(13) -0.0010(14)
C1 0.030(2) 0.044(2) 0.0196(18) 0.0040(17) 0.0010(15) -0.0037(17)
C2 0.042(2) 0.039(2) 0.0202(18) -0.0024(16) -0.0067(16) 0.0081(17)
C3 0.029(2) 0.056(3) 0.028(2) -0.0038(19) -0.0020(16) 0.0114(18)
C4 0.035(2) 0.066(3) 0.032(2) -0.007(2) -0.0046(18) 0.009(2)
C5 0.042(3) 0.105(5) 0.036(3) -0.012(3) -0.012(2) 0.002(3)
C6 0.033(3) 0.154(7) 0.057(3) -0.009(4) -0.003(2) -0.025(3)
C7 0.034(3) 0.160(7) 0.050(3) 0.003(4) 0.009(2) -0.027(3)
C8 0.032(2) 0.103(4) 0.031(2) -0.004(3) 0.0022(18) -0.002(2)
C15 0.068(3) 0.034(2) 0.044(3) 0.008(2) -0.018(2) -0.009(2)
C16 0.057(3) 0.033(2) 0.048(3) -0.005(2) -0.013(2) -0.004(2)
C17 0.033(2) 0.041(2) 0.0275(19) -0.0078(18) -0.0057(16) 0.0003(18)
C18 0.031(2) 0.049(3) 0.042(2) -0.016(2) 0.0042(17) -0.0014(19)
C19 0.045(3) 0.073(4) 0.040(3) -0.025(2) 0.015(2) -0.011(2)
C20 0.045(3) 0.065(3) 0.0208(19) -0.0086(19) 0.0047(18) -0.019(2)
C21 0.026(2) 0.068(3) 0.042(3) -0.010(2) 0.0027(18) -0.004(2)
C22 0.026(2) 0.089(4) 0.060(3) -0.018(3) -0.004(2) 0.012(2)
C23 0.042(2) 0.056(3) 0.047(3) -0.010(2) -0.017(2) 0.015(2)

loop_
_atom_type_symbol
_atom_type_description
_atom_type_scat_dispersion_real
_atom_type_scat_dispersion_imag
_atom_type_scat_source
C C 0.0033 0.0016 'International Tables Vol C Tables 4.2.6.8 and 6.1.1.4'
H H 0.0000 0.0000 'International Tables Vol C Tables 4.2.6.8 and 6.1.1.4'
B B 0.0013 0.0007 'International Tables Vol C Tables 4.2.6.8 and 6.1.1.4'
N N 0.0061 0.0033 'International Tables Vol C Tables 4.2.6.8 and 6.1.1.4'
O O 0.0106 0.0060 'International Tables Vol C Tables 4.2.6.8 and 6.1.1.4'
Re Re -1.0185 7.2310 'International Tables Vol C Tables 4.2.6.8 and 6.1.1.4'

loop_
_geom_angle_atom_site_label_1
_geom_angle_atom_site_label_2
_geom_angle_atom_site_label_3
_geom_angle
_geom_angle_site_symmetry_1
_geom_angle_site_symmetry_3
_geom_angle_publ_flag
O3 Re O2 106.86(14) . . ?
O3 Re O1 106.08(13) . . ?
O2 Re O1 81.04(11) . . ?
O3 Re N1 97.31(14) . . ?
O2 Re N1 88.04(12) . . ?
O1 Re N1 156.18(12) . . ?
O3 Re N2 87.41(14) . . ?
O2 Re N2 165.72(12) . . ?
O1 Re N2 94.81(12) . . ?
N1 Re N2 90.60(12) . . ?
O3 Re N3 164.02(13) . . ?
O2 Re N3 88.46(12) . . ?
O1 Re N3 80.28(11) . . ?
N1 Re N3 78.31(12) . . ?
N2 Re N3 77.35(12) . . ?
C1 O1 Re 116.6(2) . . ?
C2 O2 Re 116.2(2) . . ?
N6 B N4 107.3(3) . . ?
N6 B N5 109.8(3) . . ?
N4 B N5 105.6(3) . . ?
N6 B H1B 111.3 . . ?
N4 B H1B 111.3 . . ?
N5 B H1B 111.3 . . ?
C17 N3 N4 106.1(3) . . ?
C17 N3 Re 132.5(3) . . ?
N4 N3 Re 121.1(2) . . ?
C15 N4 N3 109.3(3) . . ?
C15 N4 B 132.4(4) . . ?
N3 N4 B 118.0(3) . . ?
C20 N6 N1 108.1(4) . . ?
C20 N6 B 130.9(4) . . ?
N1 N6 B 120.1(3) . . ?
C18 N1 N6 107.9(3) . . ?
C18 N1 Re 129.8(3) . . ?
N6 N1 Re 122.1(2) . . ?
C23 N5 N2 109.1(4) . . ?
C23 N5 B 131.2(4) . . ?
N2 N5 B 119.1(3) . . ?
C21 N2 N5 106.9(3) . . ?
C21 N2 Re 130.6(3) . . ?
N5 N2 Re 122.2(2) . . ?
O4 C1 O1 122.8(4) . . ?
O4 C1 C2 122.8(4) . . ?
O1 C1 C2 114.4(3) . . ?
O2 C2 C9' 104.4(4) . . ?
O2 C2 C3 109.2(3) . . ?
C9' C2 C3 104.5(4) . . ?
O2 C2 C1 108.3(3) . . ?
C9' C2 C1 120.3(4) . . ?
C3 C2 C1 109.7(3) . . ?
O2 C2 C9 110.8(4) . . ?
C3 C2 C9 119.2(4) . . ?
C1 C2 C9 98.8(4) . . ?
C8 C3 C4 118.8(4) . . ?
C8 C3 C2 121.2(4) . . ?
C4 C3 C2 119.9(4) . . ?
C5 C4 C3 120.3(5) . . ?
C5 C4 H4 119.8 . . ?
C3 C4 H4 119.8 . . ?
C6 C5 C4 120.4(5) . . ?
C6 C5 H5 119.8 . . ?
C4 C5 H5 119.8 . . ?
C5 C6 C7 119.7(5) . . ?
C5 C6 H6 120.1 . . ?
C7 C6 H6 120.1 . . ?
C6 C7 C8 120.3(5) . . ?
C6 C7 H7 119.9 . . ?
C8 C7 H7 119.9 . . ?
C3 C8 C7 120.5(5) . . ?
C3 C8 H8 119.8 . . ?
C7 C8 H8 119.8 . . ?
C10 C9 C14 120.0 . . ?
C10 C9 C2 114.8(4) . . ?
C14 C9 C2 125.2(4) . . ?
C11 C10 C9 120.0 . . ?
C11 C10 H10 120.0 . . ?
C9 C10 H10 120.0 . . ?
C10 C11 C12 120.0 . . ?
C10 C11 H11 120.0 . . ?
C12 C11 H11 120.0 . . ?
C13 C12 C11 120.0 . . ?
C13 C12 H12 120.0 . . ?
C11 C12 H12 120.0 . . ?
C12 C13 C14 120.0 . . ?
C12 C13 H13 120.0 . . ?
C14 C13 H13 120.0 . . ?
C13 C14 C9 120.0 . . ?
C13 C14 H14 120.0 . . ?
C9 C14 H14 120.0 . . ?
C10' C9' C14' 120.0 . . ?
C10' C9' C2 121.9(4) . . ?
C14' C9' C2 118.1(4) . . ?
C9' C10' C11' 120.0 . . ?
C9' C10' H10' 120.0 . . ?
C11' C10' H10' 120.0 . . ?
C12' C11' C10' 120.0 . . ?
C12' C11' H11' 120.0 . . ?
C10' C11' H11' 120.0 . . ?
C11' C12' C13' 120.0 . . ?
C11' C12' H12' 120.0 . . ?
C13' C12' H12' 120.0 . . ?
C14' C13' C12' 120.0 . . ?
C14' C13' H13' 120.0 . . ?
C12' C13' H13' 120.0 . . ?
C13' C14' C9' 120.0 . . ?
C13' C14' H14' 120.0 . . ?
C9' C14' H14' 120.0 . . ?
N4 C15 C16 109.5(4) . . ?
N4 C15 H15 125.3 . . ?
C16 C15 H15 125.3 . . ?
C17 C16 C15 104.5(4) . . ?
C17 C16 H16 127.7 . . ?
C15 C16 H16 127.7 . . ?
N3 C17 C16 110.6(4) . . ?
N3 C17 H17 124.7 . . ?
C16 C17 H17 124.7 . . ?
N1 C18 C19 108.7(4) . . ?
N1 C18 H18 125.7 . . ?
C19 C18 H18 125.7 . . ?
C20 C19 C18 105.7(4) . . ?
C20 C19 H19 127.2 . . ?
C18 C19 H19 127.2 . . ?
N6 C20 C19 109.7(4) . . ?
N6 C20 H20 125.2 . . ?
C19 C20 H20 125.2 . . ?
N2 C21 C22 109.6(4) . . ?
N2 C21 H21 125.2 . . ?
C22 C21 H21 125.2 . . ?
C23 C22 C21 106.1(4) . . ?
C23 C22 H22 126.9 . . ?
C21 C22 H22 126.9 . . ?
N5 C23 C22 108.2(4) . . ?
N5 C23 H23 125.9 . . ?
C22 C23 H23 125.9 . . ?

loop_
_geom_bond_atom_site_label_1
_geom_bond_atom_site_label_2
_geom_bond_distance
_geom_bond_site_symmetry_2
_geom_bond_publ_flag
Re O1 1.997(3) . ?
Re O2 1.938(3) . ?
Re O3 1.671(3) . ?
Re N3 2.242(3) . ?
Re N2 2.120(3) . ?
Re N1 2.066(3) . ?
O1 C1 1.323(5) . ?
O4 C1 1.202(5) . ?
O2 C2 1.439(5) . ?
B N4 1.541(6) . ?
B N5 1.542(6) . ?
B N6 1.540(6) . ?
B H1B 1.00 . ?
N3 C17 1.350(5) . ?
N3 N4 1.365(4) . ?
N4 C15 1.326(5) . ?
N6 C20 1.330(5) . ?
N6 N1 1.374(5) . ?
N1 C18 1.341(5) . ?
N5 C23 1.350(5) . ?
N5 N2 1.362(5) . ?
N2 C21 1.347(5) . ?
C1 C2 1.542(6) . ?
C2 C9' 1.482(6) . ?
C2 C3 1.519(6) . ?
C2 C9 1.605(6) . ?
C3 C8 1.370(7) . ?
C3 C4 1.402(6) . ?
C4 C5 1.378(7) . ?
C4 H4 0.9500 . ?
C5 C6 1.365(8) . ?
C5 H5 0.9500 . ?
C6 C7 1.383(8) . ?
C6 H6 0.9500 . ?
C7 C8 1.385(7) . ?
C7 H7 0.9500 . ?
C8 H8 0.9500 . ?
C9 C10 1.3900 . ?
C9 C14 1.3900 . ?
C10 C11 1.3900 . ?
C10 H10 0.9500 . ?
C11 C12 1.3900 . ?
C11 H11 0.9500 . ?
C12 C13 1.3900 . ?
C12 H12 0.9500 . ?
C13 C14 1.3900 . ?
C13 H13 0.9500 . ?
C14 H14 0.9500 . ?
C9' C10' 1.3900 . ?
C9' C14' 1.3900 . ?
C10' C11' 1.3900 . ?
C10' H10' 0.9500 . ?
C11' C12' 1.3900 . ?
C11' H11' 0.9500 . ?
C12' C13' 1.3900 . ?
C12' H12' 0.9500 . ?
C13' C14' 1.3900 . ?
C13' H13' 0.9500 . ?
C14' H14' 0.9500 . ?
C15 C16 1.381(6) . ?
C15 H15 0.9500 . ?
C16 C17 1.374(6) . ?
C16 H16 0.9500 . ?
C17 H17 0.9500 . ?
C18 C19 1.389(6) . ?
C18 H18 0.9500 . ?
C19 C20 1.371(7) . ?
C19 H19 0.9500 . ?
C20 H20 0.9500 . ?
C21 C22 1.375(7) . ?
C21 H21 0.9500 . ?
C22 C23 1.372(7) . ?
C22 H22 0.9500 . ?
C23 H23 0.9500 . ?

loop_
_platon_squeeze_void_nr
_platon_squeeze_void_average_x
_platon_squeeze_void_average_y
_platon_squeeze_void_average_z
_platon_squeeze_void_volume
_platon_squeeze_void_count_electrons
1 0.000 -0.057 0.250 265.9 50.2
2 0.000 -0.050 0.750 265.9 50.6
